data_7050239
loop_
_publ_author_name
'Nail M. Shavaleev'
'Andrea Barbieri'
'Z\"oe R. Bell'
'Michael D. Ward'
'Francesco Barigelletti'

_publ_section_title
;
 New ligands in the 2,2'-dipyridylamine series and their Re(I)
 complexes; synthesis, structures and luminescence properties
;
_journal_issue 3
_journal_name_full 'New J. Chem.'
_journal_page_first 398
_journal_page_last 405
_journal_paper_doi 10.1039/b312647a
_journal_volume 28
_journal_year 2004
_chemical_formula_sum 'C21 H18 Cl N4 O3 Re'
_chemical_formula_weight 596.04
_chemical_name_systematic
;
?
;
_space_group_IT_number 14
_symmetry_cell_setting monoclinic
_symmetry_space_group_name_Hall '-P 2yn'
_symmetry_space_group_name_H-M 'P 1 21/n 1'
_atom_sites_solution_hydrogens geom
_atom_sites_solution_primary direct
_atom_sites_solution_secondary difmap
_audit_creation_method SHELXL-97
_cell_angle_alpha 90.00
_cell_angle_beta 93.700(4)
_cell_angle_gamma 90.00
_cell_formula_units_Z 8
_cell_length_a 9.1998(15)
_cell_length_b 21.486(4)
_cell_length_c 21.451(4)
_cell_measurement_reflns_used 134
_cell_measurement_temperature 173(2)
_cell_measurement_theta_max 1
_cell_measurement_theta_min 0.780384
_cell_volume 4231.3(13)
_computing_cell_refinement 'Bruker SAINT (Bruker, 1998)'
_computing_data_collection 'Bruker SMART (Bruker, 1998)'
_computing_data_reduction 'Bruker SHELXTL (Bruker, 1998)'
_computing_molecular_graphics 'Bruker SHELXTL (Bruker, 1998)'
_computing_publication_material 'Bruker SHELXTL (Bruker, 1998)'
_computing_structure_refinement 'Bruker SHELXTL (Bruker, 1998)'
_computing_structure_solution 'Bruker SHELXTL (Bruker, 1998)'
_diffrn_ambient_temperature 173(2)
_diffrn_measured_fraction_theta_full 0.998
_diffrn_measured_fraction_theta_max 0.998
_diffrn_measurement_device_type 'CCD area detector'
_diffrn_measurement_method '\w rotation with narrow frames'
_diffrn_radiation_monochromator graphite
_diffrn_radiation_source 'fine-focus sealed tube'
_diffrn_radiation_type MoK\a
_diffrn_radiation_wavelength 0.71073
_diffrn_reflns_av_R_equivalents 0.0379
_diffrn_reflns_av_sigmaI/netI 0.0457
_diffrn_reflns_limit_h_max 11
_diffrn_reflns_limit_h_min -9
_diffrn_reflns_limit_k_max 26
_diffrn_reflns_limit_k_min -27
_diffrn_reflns_limit_l_max 17
_diffrn_reflns_limit_l_min -27
_diffrn_reflns_number 27110
_diffrn_reflns_theta_full 27.48
_diffrn_reflns_theta_max 27.48
_diffrn_reflns_theta_min 1.90
_diffrn_standards_decay_% 0
_diffrn_standards_number 0
_exptl_absorpt_coefficient_mu 5.900
_exptl_absorpt_correction_T_max 0.75
_exptl_absorpt_correction_T_min 0.29
_exptl_absorpt_correction_type multi-scan
_exptl_absorpt_process_details 'SADABS (Sheldrick, 1996)'
_exptl_crystal_colour colourless
_exptl_crystal_density_diffrn 1.871
_exptl_crystal_density_method 'not measured'
_exptl_crystal_description plate
_exptl_crystal_F_000 2304
_exptl_crystal_size_max 0.2
_exptl_crystal_size_mid 0.1
_exptl_crystal_size_min 0.05
_refine_diff_density_max 0.777
_refine_diff_density_min -0.936
_refine_diff_density_rms 0.123
_refine_ls_extinction_method none
_refine_ls_goodness_of_fit_ref 1.016
_refine_ls_hydrogen_treatment mixed
_refine_ls_matrix_type full
_refine_ls_number_parameters 545
_refine_ls_number_reflns 9673
_refine_ls_number_restraints 0
_refine_ls_restrained_S_all 1.016
_refine_ls_R_factor_all 0.0443
_refine_ls_R_factor_gt 0.0274
_refine_ls_shift/su_max 0.003
_refine_ls_shift/su_mean 0.000
_refine_ls_structure_factor_coef Fsqd
_refine_ls_weighting_details 'calc w=1/[\s^2^(Fo^2^)+(0.0169P)^2^+1.3100P] where P=(Fo^2^+2Fc^2^)/3'
_refine_ls_weighting_scheme calc
_refine_ls_wR_factor_gt 0.0494
_refine_ls_wR_factor_ref 0.0534
_reflns_number_gt 7677
_reflns_number_total 9673
_reflns_threshold_expression >2sigma(I)
_cod_data_source_file b312647a.txt
_cod_data_source_block mooses
_cod_depositor_comments
;
The following automatic conversions were performed:
'_symmetry_cell_setting' value 'Monoclinic' changed to 'monoclinic'
according to '/home/saulius/struct/CIF-dictionaries/cif_core.dic'
dictionary named 'cif_core.dic' version 2.4.1 from 2010-06-29.

Automatic conversion script
Id: cif_fix_enum 1527 2010-12-29 10:47:43Z saulius 
;
_cod_original_cell_volume 4231.3(12)
_cod_original_sg_symbol_H-M P2(1)/n
_cod_database_code 7050239

loop_
_symmetry_equiv_pos_as_xyz
'x, y, z'
'-x+1/2, y+1/2, -z+1/2'
'-x, -y, -z'
'x-1/2, -y-1/2, z-1/2'

loop_
_atom_site_label
_atom_site_type_symbol
_atom_site_fract_x
_atom_site_fract_y
_atom_site_fract_z
_atom_site_U_iso_or_equiv
_atom_site_adp_type
_atom_site_occupancy
_atom_site_symmetry_multiplicity
_atom_site_calc_flag
_atom_site_refinement_flags
_atom_site_disorder_assembly
_atom_site_disorder_group
Re1 Re 0.024417(16) 0.407276(7) 0.162973(7) 0.02216(4) Uani 1 1 d . . .
Cl1 Cl 0.05086(12) 0.52027(5) 0.14682(6) 0.0402(3) Uani 1 1 d . . .
O51 O -0.1561(4) 0.41881(16) 0.27753(16) 0.0506(9) Uani 1 1 d . . .
O61 O -0.2579(3) 0.40253(14) 0.07899(15) 0.0406(8) Uani 1 1 d . . .
O71 O -0.0013(3) 0.26839(13) 0.19092(13) 0.0321(7) Uani 1 1 d . . .
N11 N 0.2384(3) 0.41412(14) 0.21227(14) 0.0228(7) Uani 1 1 d . . .
N21 N 0.1632(3) 0.39552(14) 0.08509(14) 0.0225(7) Uani 1 1 d . . .
N31 N 0.3335(3) 0.33648(14) 0.14792(14) 0.0213(7) Uani 1 1 d . . .
N41 N 0.6531(4) 0.11248(16) 0.15722(18) 0.0362(9) Uani 1 1 d . . .
C12 C 0.3483(4) 0.37565(16) 0.20155(17) 0.0211(8) Uani 1 1 d . . .
C13 C 0.4737(4) 0.37381(17) 0.24104(18) 0.0266(9) Uani 1 1 d . . .
H13A H 0.5492 0.3453 0.2333 0.032 Uiso 1 1 calc R . .
C14 C 0.4885(4) 0.41340(18) 0.29149(19) 0.0298(9) Uani 1 1 d . . .
H14A H 0.5730 0.4117 0.3193 0.036 Uiso 1 1 calc R . .
C15 C 0.3789(4) 0.45560(18) 0.30108(19) 0.0298(9) Uani 1 1 d . . .
H15A H 0.3878 0.4846 0.3345 0.036 Uiso 1 1 calc R . .
C16 C 0.2574(4) 0.45435(18) 0.2609(2) 0.0294(9) Uani 1 1 d . . .
H16A H 0.1818 0.4833 0.2675 0.035 Uiso 1 1 calc R . .
C22 C 0.2806(4) 0.35833(16) 0.08864(18) 0.0226(8) Uani 1 1 d . . .
C23 C 0.3466(4) 0.33955(18) 0.03476(19) 0.0278(9) Uani 1 1 d . . .
H23A H 0.4274 0.3119 0.0378 0.033 Uiso 1 1 calc R . .
C24 C 0.2945(5) 0.3611(2) -0.0223(2) 0.0380(11) Uani 1 1 d . . .
H24A H 0.3381 0.3483 -0.0591 0.046 Uiso 1 1 calc R . .
C25 C 0.1779(5) 0.4018(2) -0.0258(2) 0.0401(11) Uani 1 1 d . . .
H25A H 0.1410 0.4180 -0.0649 0.048 Uiso 1 1 calc R . .
C26 C 0.1174(5) 0.4181(2) 0.0279(2) 0.0330(10) Uani 1 1 d . . .
H26A H 0.0387 0.4468 0.0254 0.040 Uiso 1 1 calc R . .
C31 C 0.4190(4) 0.27931(17) 0.14987(17) 0.0228(8) Uani 1 1 d . . .
C32 C 0.3517(4) 0.22409(16) 0.16467(17) 0.0209(8) Uani 1 1 d . . .
H32A H 0.2516 0.2243 0.1730 0.025 Uiso 1 1 calc R . .
C33 C 0.4280(4) 0.16885(17) 0.16748(18) 0.0244(9) Uani 1 1 d . . .
H33A H 0.3800 0.1316 0.1785 0.029 Uiso 1 1 calc R . .
C34 C 0.5757(4) 0.16671(18) 0.15433(18) 0.0241(8) Uani 1 1 d . . .
C35 C 0.6423(4) 0.22342(18) 0.13943(19) 0.0263(9) Uani 1 1 d . . .
H35A H 0.7421 0.2237 0.1304 0.032 Uiso 1 1 calc R . .
C36 C 0.5651(4) 0.27849(18) 0.13767(18) 0.0256(9) Uani 1 1 d . . .
H36A H 0.6126 0.3162 0.1280 0.031 Uiso 1 1 calc R . .
C42 C 0.5772(6) 0.0540(2) 0.1631(3) 0.0597(16) Uani 1 1 d . . .
H42A H 0.5246 0.0544 0.2014 0.089 Uiso 1 1 calc R . .
H42B H 0.6476 0.0198 0.1649 0.089 Uiso 1 1 calc R . .
H42C H 0.5077 0.0484 0.1269 0.089 Uiso 1 1 calc R . .
C43 C 0.7981(5) 0.1104(2) 0.1343(2) 0.0417(12) Uani 1 1 d . . .
H43A H 0.8628 0.1382 0.1594 0.063 Uiso 1 1 calc R . .
H43B H 0.7937 0.1239 0.0905 0.063 Uiso 1 1 calc R . .
H43C H 0.8357 0.0678 0.1374 0.063 Uiso 1 1 calc R . .
C51 C -0.0878(5) 0.41626(19) 0.2341(2) 0.0333(10) Uani 1 1 d . . .
C61 C -0.1527(4) 0.40421(18) 0.11191(19) 0.0287(9) Uani 1 1 d . . .
C71 C 0.0117(4) 0.32017(19) 0.17852(18) 0.0235(8) Uani 1 1 d . . .
Re2 Re 1.119321(16) 0.152335(7) 0.984360(7) 0.01881(4) Uani 1 1 d . . .
Cl2 Cl 1.19681(10) 0.05662(4) 0.93139(4) 0.0259(2) Uani 1 1 d . . .
O151 O 1.4389(3) 0.19006(14) 1.01254(13) 0.0363(7) Uani 1 1 d . . .
O161 O 1.0098(3) 0.26931(13) 1.04784(13) 0.0359(7) Uani 1 1 d . . .
O171 O 1.1286(3) 0.08692(14) 1.11156(13) 0.0372(7) Uani 1 1 d . . .
N111 N 1.1133(3) 0.19739(14) 0.89258(14) 0.0199(7) Uani 1 1 d . . .
N121 N 0.8981(3) 0.12913(14) 0.94832(14) 0.0203(7) Uani 1 1 d . . .
N131 N 0.8672(3) 0.22744(14) 0.89705(14) 0.0217(7) Uani 1 1 d . . .
N141 N 0.4957(4) 0.43441(18) 0.8577(2) 0.0505(11) Uani 1 1 d . . .
C112 C 1.0046(4) 0.23587(17) 0.87334(17) 0.0215(8) Uani 1 1 d . . .
C113 C 1.0284(4) 0.28379(19) 0.83103(19) 0.0293(9) Uani 1 1 d . . .
H11A H 0.9540 0.3134 0.8207 0.035 Uiso 1 1 calc R . .
C114 C 1.1592(4) 0.2876(2) 0.80480(19) 0.0323(10) Uani 1 1 d . . .
H11B H 1.1770 0.3206 0.7768 0.039 Uiso 1 1 calc R . .
C115 C 1.2658(4) 0.24361(19) 0.81894(19) 0.0311(10) Uani 1 1 d . . .
H11C H 1.3544 0.2437 0.7985 0.037 Uiso 1 1 calc R . .
C116 C 1.2399(4) 0.20026(18) 0.86303(18) 0.0251(9) Uani 1 1 d . . .
H11D H 1.3137 0.1705 0.8738 0.030 Uiso 1 1 calc R . .
C122 C 0.8112(4) 0.16905(16) 0.91483(17) 0.0188(8) Uani 1 1 d . . .
C123 C 0.6652(4) 0.15456(18) 0.89937(19) 0.0289(9) Uani 1 1 d . . .
H12A H 0.6045 0.1835 0.8765 0.035 Uiso 1 1 calc R . .
C124 C 0.6096(4) 0.09842(18) 0.9172(2) 0.0306(9) Uani 1 1 d . . .
H12B H 0.5102 0.0885 0.9071 0.037 Uiso 1 1 calc R . .
C125 C 0.6991(4) 0.05658(18) 0.94995(19) 0.0274(9) Uani 1 1 d . . .
H12C H 0.6634 0.0172 0.9622 0.033 Uiso 1 1 calc R . .
C126 C 0.8407(4) 0.07347(17) 0.96419(18) 0.0237(8) Uani 1 1 d . . .
H12D H 0.9026 0.0446 0.9865 0.028 Uiso 1 1 calc R . .
C131 C 0.7640(4) 0.27835(17) 0.88668(18) 0.0229(8) Uani 1 1 d . . .
C132 C 0.6876(4) 0.28683(19) 0.82997(19) 0.0283(9) Uani 1 1 d . . .
H13B H 0.6971 0.2572 0.7976 0.034 Uiso 1 1 calc R . .
C133 C 0.5968(4) 0.33790(18) 0.8193(2) 0.0302(10) Uani 1 1 d . . .
H13C H 0.5438 0.3427 0.7801 0.036 Uiso 1 1 calc R . .
C134 C 0.5833(4) 0.38275(19) 0.8670(2) 0.0334(10) Uani 1 1 d . . .
C135 C 0.6621(5) 0.37314(19) 0.9237(2) 0.0348(10) Uani 1 1 d . . .
H13D H 0.6552 0.4027 0.9564 0.042 Uiso 1 1 calc R . .
C136 C 0.7507(4) 0.32113(18) 0.9336(2) 0.0293(9) Uani 1 1 d . . .
H13E H 0.8023 0.3152 0.9730 0.035 Uiso 1 1 calc R . .
C142 C 0.4071(6) 0.4424(2) 0.8007(3) 0.0600(16) Uani 1 1 d . . .
H14B H 0.3505 0.4045 0.7917 0.090 Uiso 1 1 calc R . .
H14C H 0.4697 0.4507 0.7664 0.090 Uiso 1 1 calc R . .
H14D H 0.3407 0.4776 0.8051 0.090 Uiso 1 1 calc R . .
C143 C 0.5159(6) 0.4875(2) 0.8998(3) 0.0639(17) Uani 1 1 d . . .
H14E H 0.4755 0.4776 0.9398 0.096 Uiso 1 1 calc R . .
H14F H 0.4655 0.5238 0.8811 0.096 Uiso 1 1 calc R . .
H14G H 0.6200 0.4966 0.9066 0.096 Uiso 1 1 calc R . .
C151 C 1.3196(5) 0.17571(18) 1.00454(17) 0.0255(9) Uani 1 1 d . . .
C161 C 1.0519(4) 0.22573(18) 1.02384(17) 0.0229(8) Uani 1 1 d . . .
C171 C 1.1234(4) 0.11121(18) 1.06361(19) 0.0247(9) Uani 1 1 d . . .

loop_
_atom_site_aniso_label
_atom_site_aniso_U_11
_atom_site_aniso_U_22
_atom_site_aniso_U_33
_atom_site_aniso_U_23
_atom_site_aniso_U_13
_atom_site_aniso_U_12
Re1 0.02049(8) 0.02201(8) 0.02389(8) -0.00022(7) 0.00079(6) 0.00098(6)
Cl1 0.0408(7) 0.0246(5) 0.0543(7) 0.0045(5) -0.0047(5) 0.0029(5)
O51 0.051(2) 0.056(2) 0.047(2) -0.0133(17) 0.0242(18) -0.0068(17)
O61 0.0278(17) 0.0486(19) 0.0437(19) 0.0098(16) -0.0106(14) 0.0008(14)
O71 0.0328(17) 0.0340(17) 0.0298(16) 0.0040(13) 0.0041(13) -0.0029(13)
N11 0.0240(17) 0.0209(16) 0.0234(17) -0.0022(13) 0.0007(14) 0.0014(13)
N21 0.0237(17) 0.0224(16) 0.0213(16) 0.0055(13) 0.0004(13) 0.0020(13)
N31 0.0218(17) 0.0212(16) 0.0205(16) -0.0011(13) -0.0010(13) 0.0044(13)
N41 0.034(2) 0.0261(19) 0.050(2) -0.0005(17) 0.0102(18) 0.0068(16)
C12 0.025(2) 0.0157(18) 0.0220(19) 0.0006(15) -0.0013(16) -0.0029(15)
C13 0.031(2) 0.0202(19) 0.028(2) -0.0005(17) -0.0054(18) 0.0049(17)
C14 0.031(2) 0.025(2) 0.032(2) -0.0007(18) -0.0071(18) -0.0003(18)
C15 0.036(2) 0.030(2) 0.024(2) -0.0063(18) 0.0012(18) -0.0050(19)
C16 0.027(2) 0.028(2) 0.033(2) -0.0073(19) 0.0022(18) -0.0003(17)
C22 0.024(2) 0.0202(19) 0.0228(19) 0.0008(16) -0.0009(16) -0.0046(16)
C23 0.026(2) 0.029(2) 0.029(2) 0.0025(18) 0.0062(17) 0.0023(17)
C24 0.037(3) 0.055(3) 0.023(2) 0.004(2) 0.0050(19) 0.004(2)
C25 0.038(3) 0.056(3) 0.026(2) 0.016(2) 0.001(2) 0.004(2)
C26 0.032(2) 0.036(2) 0.030(2) 0.0116(19) 0.0003(19) 0.0038(19)
C31 0.024(2) 0.024(2) 0.0199(19) -0.0014(16) -0.0020(16) 0.0042(16)
C32 0.022(2) 0.0200(19) 0.0210(19) 0.0001(15) 0.0029(16) -0.0002(15)
C33 0.027(2) 0.0187(19) 0.028(2) 0.0006(16) 0.0002(17) -0.0020(16)
C34 0.024(2) 0.026(2) 0.0217(19) -0.0017(16) -0.0005(16) 0.0041(16)
C35 0.016(2) 0.030(2) 0.033(2) -0.0020(18) 0.0017(17) 0.0046(16)
C36 0.024(2) 0.023(2) 0.030(2) 0.0014(17) -0.0011(17) -0.0062(16)
C42 0.058(3) 0.026(3) 0.098(5) 0.003(3) 0.027(3) 0.008(2)
C43 0.041(3) 0.036(3) 0.049(3) -0.005(2) 0.008(2) 0.015(2)
C51 0.027(2) 0.030(2) 0.043(3) -0.007(2) -0.001(2) -0.0048(18)
C61 0.028(2) 0.026(2) 0.033(2) 0.0054(18) 0.0095(19) 0.0053(18)
C71 0.018(2) 0.032(2) 0.0213(19) -0.0079(17) 0.0034(16) -0.0032(17)
Re2 0.01952(8) 0.02072(8) 0.01603(7) 0.00010(6) -0.00008(6) -0.00051(6)
Cl2 0.0307(5) 0.0228(5) 0.0238(5) 0.0002(4) -0.0008(4) 0.0045(4)
O151 0.0222(16) 0.056(2) 0.0296(16) -0.0079(15) -0.0020(13) -0.0065(14)
O161 0.0419(18) 0.0340(17) 0.0317(16) -0.0141(14) 0.0013(14) 0.0043(14)
O171 0.0385(18) 0.0457(19) 0.0271(16) 0.0156(14) -0.0008(13) -0.0069(14)
N111 0.0199(17) 0.0216(16) 0.0180(16) -0.0021(13) -0.0010(13) -0.0018(13)
N121 0.0239(17) 0.0179(15) 0.0193(16) -0.0008(13) 0.0034(13) 0.0005(13)
N131 0.0201(17) 0.0202(16) 0.0248(17) 0.0022(13) 0.0012(13) 0.0025(13)
N141 0.045(3) 0.032(2) 0.072(3) 0.000(2) -0.010(2) 0.0157(18)
C112 0.025(2) 0.0218(19) 0.0175(19) -0.0032(15) 0.0000(16) -0.0031(16)
C113 0.027(2) 0.032(2) 0.029(2) 0.0087(18) -0.0005(18) -0.0020(18)
C114 0.033(2) 0.036(2) 0.027(2) 0.0118(19) -0.0029(19) -0.0093(19)
C115 0.027(2) 0.042(3) 0.025(2) 0.0014(19) 0.0061(18) -0.0045(19)
C116 0.022(2) 0.031(2) 0.023(2) -0.0028(17) 0.0035(16) -0.0004(17)
C122 0.021(2) 0.0168(18) 0.0189(18) -0.0004(15) 0.0037(15) 0.0018(15)
C123 0.024(2) 0.026(2) 0.035(2) 0.0045(19) -0.0037(18) 0.0025(17)
C124 0.020(2) 0.031(2) 0.040(2) 0.003(2) 0.0027(18) -0.0003(17)
C125 0.025(2) 0.024(2) 0.033(2) 0.0012(17) 0.0046(18) -0.0051(17)
C126 0.025(2) 0.0236(19) 0.023(2) 0.0034(16) 0.0040(17) 0.0008(16)
C131 0.024(2) 0.0207(19) 0.024(2) 0.0057(16) 0.0019(16) 0.0033(16)
C132 0.025(2) 0.029(2) 0.031(2) -0.0006(18) 0.0024(18) 0.0032(17)
C133 0.027(2) 0.029(2) 0.034(2) 0.0095(19) -0.0056(18) -0.0002(17)
C134 0.028(2) 0.024(2) 0.048(3) 0.005(2) -0.001(2) 0.0039(18)
C135 0.039(3) 0.026(2) 0.039(3) -0.0044(19) 0.002(2) 0.0081(19)
C136 0.027(2) 0.030(2) 0.031(2) -0.0005(18) -0.0013(18) 0.0021(18)
C142 0.048(3) 0.042(3) 0.088(5) 0.024(3) -0.008(3) 0.010(2)
C143 0.062(4) 0.030(3) 0.100(5) -0.005(3) 0.000(3) 0.015(2)
C151 0.032(2) 0.028(2) 0.0171(19) -0.0035(16) 0.0029(17) 0.0021(18)
C161 0.019(2) 0.032(2) 0.0178(19) 0.0045(17) -0.0016(15) -0.0060(17)
C171 0.018(2) 0.029(2) 0.028(2) 0.0013(18) 0.0009(16) -0.0045(16)

loop_
_atom_type_symbol
_atom_type_description
_atom_type_scat_dispersion_real
_atom_type_scat_dispersion_imag
_atom_type_scat_source
C C 0.0033 0.0016 'International Tables Vol C Tables 4.2.6.8 and 6.1.1.4'
H H 0.0000 0.0000 'International Tables Vol C Tables 4.2.6.8 and 6.1.1.4'
N N 0.0061 0.0033 'International Tables Vol C Tables 4.2.6.8 and 6.1.1.4'
O O 0.0106 0.0060 'International Tables Vol C Tables 4.2.6.8 and 6.1.1.4'
Cl Cl 0.1484 0.1585 'International Tables Vol C Tables 4.2.6.8 and 6.1.1.4'
Re Re -1.0185 7.2310 'International Tables Vol C Tables 4.2.6.8 and 6.1.1.4'

loop_
_geom_angle_atom_site_label_1
_geom_angle_atom_site_label_2
_geom_angle_atom_site_label_3
_geom_angle
_geom_angle_site_symmetry_1
_geom_angle_site_symmetry_3
_geom_angle_publ_flag
C61 Re1 C71 90.39(16) . . ?
C61 Re1 C51 88.66(17) . . ?
C71 Re1 C51 85.23(17) . . ?
C61 Re1 N11 173.72(15) . . ?
C71 Re1 N11 92.59(13) . . ?
C51 Re1 N11 97.09(15) . . ?
C61 Re1 N21 94.40(14) . . ?
C71 Re1 N21 93.78(14) . . ?
C51 Re1 N21 176.79(15) . . ?
N11 Re1 N21 79.89(12) . . ?
C61 Re1 Cl1 92.39(12) . . ?
C71 Re1 Cl1 177.18(11) . . ?
C51 Re1 Cl1 94.37(13) . . ?
N11 Re1 Cl1 84.70(8) . . ?
N21 Re1 Cl1 86.47(8) . . ?
C12 N11 C16 117.7(3) . . ?
C12 N11 Re1 123.0(2) . . ?
C16 N11 Re1 118.9(3) . . ?
C22 N21 C26 117.7(3) . . ?
C22 N21 Re1 122.3(2) . . ?
C26 N21 Re1 119.1(3) . . ?
C22 N31 C12 122.7(3) . . ?
C22 N31 C31 117.4(3) . . ?
C12 N31 C31 116.8(3) . . ?
C34 N41 C42 119.4(4) . . ?
C34 N41 C43 119.9(4) . . ?
C42 N41 C43 117.6(4) . . ?
N11 C12 C13 121.4(3) . . ?
N11 C12 N31 118.0(3) . . ?
C13 C12 N31 120.6(3) . . ?
C14 C13 C12 119.9(4) . . ?
C13 C14 C15 119.1(4) . . ?
C16 C15 C14 117.9(4) . . ?
N11 C16 C15 123.8(4) . . ?
N21 C22 C23 121.0(3) . . ?
N21 C22 N31 118.6(3) . . ?
C23 C22 N31 120.4(3) . . ?
C24 C23 C22 119.7(4) . . ?
C23 C24 C25 119.3(4) . . ?
C26 C25 C24 118.4(4) . . ?
C25 C26 N21 123.6(4) . . ?
C32 C31 C36 119.1(3) . . ?
C32 C31 N31 118.7(3) . . ?
C36 C31 N31 122.2(3) . . ?
C33 C32 C31 121.0(4) . . ?
C32 C33 C34 121.0(3) . . ?
N41 C34 C33 121.8(4) . . ?
N41 C34 C35 121.0(4) . . ?
C33 C34 C35 117.2(3) . . ?
C36 C35 C34 121.1(4) . . ?
C35 C36 C31 120.6(4) . . ?
O51 C51 Re1 176.9(4) . . ?
O61 C61 Re1 177.7(4) . . ?
O71 C71 Re1 175.8(3) . . ?
C161 Re2 C171 88.61(16) . . ?
C161 Re2 C151 91.05(16) . . ?
C171 Re2 C151 87.54(16) . . ?
C161 Re2 N121 91.34(13) . . ?
C171 Re2 N121 99.97(13) . . ?
C151 Re2 N121 172.16(14) . . ?
C161 Re2 N111 92.49(13) . . ?
C171 Re2 N111 178.69(14) . . ?
C151 Re2 N111 93.16(14) . . ?
N121 Re2 N111 79.29(11) . . ?
C161 Re2 Cl2 177.74(11) . . ?
C171 Re2 Cl2 91.97(12) . . ?
C151 Re2 Cl2 91.15(12) . . ?
N121 Re2 Cl2 86.41(8) . . ?
N111 Re2 Cl2 86.91(8) . . ?
C112 N111 C116 118.1(3) . . ?
C112 N111 Re2 121.6(2) . . ?
C116 N111 Re2 117.7(2) . . ?
C122 N121 C126 117.8(3) . . ?
C122 N121 Re2 123.4(2) . . ?
C126 N121 Re2 118.7(2) . . ?
C112 N131 C122 124.3(3) . . ?
C112 N131 C131 116.2(3) . . ?
C122 N131 C131 117.4(3) . . ?
C134 N141 C142 120.9(4) . . ?
C134 N141 C143 119.4(4) . . ?
C142 N141 C143 118.4(4) . . ?
N111 C112 C113 120.6(4) . . ?
N111 C112 N131 118.6(3) . . ?
C113 C112 N131 120.8(3) . . ?
C114 C113 C112 119.4(4) . . ?
C113 C114 C115 120.1(4) . . ?
C116 C115 C114 117.9(4) . . ?
C115 C116 N111 123.2(4) . . ?
N121 C122 C123 120.8(3) . . ?
N121 C122 N131 119.5(3) . . ?
C123 C122 N131 119.6(3) . . ?
C124 C123 C122 119.9(4) . . ?
C123 C124 C125 119.5(4) . . ?
C126 C125 C124 118.0(4) . . ?
N121 C126 C125 123.9(4) . . ?
C136 C131 C132 119.6(4) . . ?
C136 C131 N131 118.6(3) . . ?
C132 C131 N131 121.7(3) . . ?
C131 C132 C133 121.1(4) . . ?
C132 C133 C134 119.9(4) . . ?
N141 C134 C135 120.8(4) . . ?
N141 C134 C133 121.5(4) . . ?
C135 C134 C133 117.8(4) . . ?
C136 C135 C134 121.3(4) . . ?
C131 C136 C135 120.3(4) . . ?
O151 C151 Re2 175.7(3) . . ?
O161 C161 Re2 179.0(4) . . ?
O171 C171 Re2 178.7(3) . . ?

loop_
_geom_bond_atom_site_label_1
_geom_bond_atom_site_label_2
_geom_bond_distance
_geom_bond_site_symmetry_2
_geom_bond_publ_flag
Re1 C61 1.905(4) . ?
Re1 C71 1.906(4) . ?
Re1 C51 1.907(5) . ?
Re1 N11 2.178(3) . ?
Re1 N21 2.182(3) . ?
Re1 Cl1 2.4666(11) . ?
O51 C51 1.158(5) . ?
O61 C61 1.162(5) . ?
O71 C71 1.152(4) . ?
N11 C12 1.338(5) . ?
N11 C16 1.358(5) . ?
N21 C22 1.342(5) . ?
N21 C26 1.361(5) . ?
N31 C22 1.412(5) . ?
N31 C12 1.425(5) . ?
N31 C31 1.458(5) . ?
N41 C34 1.365(5) . ?
N41 C42 1.446(6) . ?
N41 C43 1.452(5) . ?
C12 C13 1.387(5) . ?
C13 C14 1.376(5) . ?
C14 C15 1.381(5) . ?
C15 C16 1.367(5) . ?
C22 C23 1.399(5) . ?
C23 C24 1.366(6) . ?
C24 C25 1.382(6) . ?
C25 C26 1.357(6) . ?
C31 C32 1.384(5) . ?
C31 C36 1.387(5) . ?
C32 C33 1.378(5) . ?
C33 C34 1.406(5) . ?
C34 C35 1.410(5) . ?
C35 C36 1.379(5) . ?
Re2 C161 1.912(4) . ?
Re2 C171 1.914(4) . ?
Re2 C151 1.932(4) . ?
Re2 N121 2.188(3) . ?
Re2 N111 2.191(3) . ?
Re2 Cl2 2.4765(10) . ?
O151 C151 1.142(5) . ?
O161 C161 1.148(4) . ?
O171 C171 1.152(5) . ?
N111 C112 1.341(5) . ?
N111 C116 1.363(5) . ?
N121 C122 1.348(4) . ?
N121 C126 1.359(5) . ?
N131 C112 1.404(5) . ?
N131 C122 1.418(4) . ?
N131 C131 1.456(4) . ?
N141 C134 1.378(5) . ?
N141 C142 1.436(6) . ?
N141 C143 1.458(6) . ?
C112 C113 1.399(5) . ?
C113 C114 1.363(5) . ?
C114 C115 1.382(6) . ?
C115 C116 1.360(5) . ?
C122 C123 1.397(5) . ?
C123 C124 1.374(5) . ?
C124 C125 1.380(5) . ?
C125 C126 1.368(5) . ?
C131 C136 1.374(5) . ?
C131 C132 1.377(5) . ?
C132 C133 1.389(5) . ?
C133 C134 1.416(6) . ?
C134 C135 1.392(6) . ?
C135 C136 1.392(5) . ?
